data_4071532
loop_
_publ_author_name
'Jiang, Annie J.'
'Schrock, Richard R.'
'M\"uller, Peter'

_publ_section_title
;
 Cationic Molybdenum Imido Alkylidene Complexes
;
_journal_issue 17
_journal_name_full Organometallics
_journal_page_first 4428
_journal_paper_doi 10.1021/om800209b
_journal_volume 27
_journal_year 2008
_chemical_formula_sum 'C70 H68 B F30 Mo N O4'
_chemical_formula_weight 1664.00
_chemical_name_systematic
;

 ?

;
_space_group_IT_number 14
_symmetry_cell_setting monoclinic
_symmetry_space_group_name_Hall '-P 2yn'
_symmetry_space_group_name_H-M 'P 1 21/n 1'
_atom_sites_solution_hydrogens geom
_atom_sites_solution_primary direct
_atom_sites_solution_secondary difmap
_audit_creation_method SHELXL-97
_cell_angle_alpha 90.00
_cell_angle_beta 96.045(2)
_cell_angle_gamma 90.00
_cell_formula_units_Z 4
_cell_length_a 16.200(2)
_cell_length_b 22.500(3)
_cell_length_c 20.048(3)
_cell_measurement_reflns_used 9580
_cell_measurement_temperature 100(2)
_cell_measurement_theta_max 30.24
_cell_measurement_theta_min 2.21
_cell_volume 7266.9(17)
_computing_cell_refinement 'SAINT 7 (Bruker-AXS, 2005)'
_computing_data_collection 'SMART 5 (Bruker-AXS, 2003)'
_computing_data_reduction 'SAINT 7 (Bruker-AXS, 2005)'
_computing_molecular_graphics 'Bruker SHELXTL'
_computing_publication_material 'Bruker SHELXTL'
_computing_structure_refinement 'SHELXL-97 (Sheldrick, 1997)'
_computing_structure_solution 'SHELXS-97 (Sheldrick, 1990)'
_diffrn_ambient_temperature 100(2)
_diffrn_detector_area_resol_mean 8.3
_diffrn_measured_fraction_theta_full 1.000
_diffrn_measured_fraction_theta_max 1.000
_diffrn_measurement_device_type 'Bruker Smart APEX CCD'
_diffrn_measurement_method 'omega and phi scans'
_diffrn_radiation_monochromator graphite
_diffrn_radiation_source 'fine-focus sealed tube'
_diffrn_radiation_type MoK\a
_diffrn_radiation_wavelength 0.71073
_diffrn_reflns_av_R_equivalents 0.0672
_diffrn_reflns_av_sigmaI/netI 0.0360
_diffrn_reflns_limit_h_max 22
_diffrn_reflns_limit_h_min -22
_diffrn_reflns_limit_k_max 31
_diffrn_reflns_limit_k_min -31
_diffrn_reflns_limit_l_max 27
_diffrn_reflns_limit_l_min -26
_diffrn_reflns_number 158588
_diffrn_reflns_theta_full 29.57
_diffrn_reflns_theta_max 29.57
_diffrn_reflns_theta_min 1.71
_diffrn_standards_decay_% 0
_diffrn_standards_interval_count 0
_diffrn_standards_interval_time 0
_diffrn_standards_number 0
_exptl_absorpt_coefficient_mu 0.305
_exptl_absorpt_correction_T_max 0.9414
_exptl_absorpt_correction_T_min 0.9139
_exptl_absorpt_correction_type multi-scan
_exptl_absorpt_process_details 'SADABS (Sheldrick, 2005)'
_exptl_crystal_colour yellow
_exptl_crystal_density_diffrn 1.521
_exptl_crystal_density_method 'not measured'
_exptl_crystal_description block
_exptl_crystal_F_000 3376
_exptl_crystal_size_max 0.30
_exptl_crystal_size_mid 0.25
_exptl_crystal_size_min 0.20
_refine_diff_density_max 0.948
_refine_diff_density_min -0.598
_refine_diff_density_rms 0.065
_refine_ls_extinction_method none
_refine_ls_goodness_of_fit_ref 1.032
_refine_ls_hydrogen_treatment mixed
_refine_ls_matrix_type full
_refine_ls_number_parameters 1177
_refine_ls_number_reflns 20382
_refine_ls_number_restraints 2009
_refine_ls_restrained_S_all 1.046
_refine_ls_R_factor_all 0.0482
_refine_ls_R_factor_gt 0.0354
_refine_ls_shift/su_max 0.003
_refine_ls_shift/su_mean 0.000
_refine_ls_structure_factor_coef Fsqd
_refine_ls_weighting_details 'calc w=1/[\s^2^(Fo^2^)+(0.0379P)^2^+5.9084P] where P=(Fo^2^+2Fc^2^)/3'
_refine_ls_weighting_scheme calc
_refine_ls_wR_factor_gt 0.0874
_refine_ls_wR_factor_ref 0.0970
_reflns_number_gt 16801
_reflns_number_total 20382
_reflns_threshold_expression >2sigma(I)
_cod_data_source_file om800209b-file005.cif
_cod_data_source_block 07005
_cod_depositor_comments
;
The following automatic conversions were performed:

'_symmetry_cell_setting' value 'Monoclinic' changed to 'monoclinic'
according to /home/saulius/struct/CIF-dictionaries/cif_core.dic
dictionary named 'cif_core.dic' version 2.4.1 from 2010-06-29.

Automatic conversion script
Id: cif_fix_values 1715 2011-07-08 13:25:40Z adriana 
;
_cod_original_cell_volume 7266.6(18)
_cod_original_sg_symbol_H-M P2(1)/n
_cod_database_code 4071532

loop_
_symmetry_equiv_pos_as_xyz
'x, y, z'
'-x+1/2, y+1/2, -z+1/2'
'-x, -y, -z'
'x-1/2, -y-1/2, z-1/2'

loop_
_atom_site_label
_atom_site_type_symbol
_atom_site_fract_x
_atom_site_fract_y
_atom_site_fract_z
_atom_site_U_iso_or_equiv
_atom_site_adp_type
_atom_site_occupancy
_atom_site_symmetry_multiplicity
_atom_site_calc_flag
_atom_site_refinement_flags
_atom_site_disorder_assembly
_atom_site_disorder_group
C1 C 0.73170(10) 0.92201(7) 1.02134(8) 0.0176(3) Uani 1 1 d D . .
H1 H 0.6827(10) 0.9199(9) 1.0433(10) 0.021 Uiso 1 1 d D . .
C2 C 0.78959(10) 0.96708(7) 1.05878(8) 0.0200(3) Uani 1 1 d . . .
C3 C 0.86470(11) 0.98157(8) 1.02149(9) 0.0242(3) Uani 1 1 d . . .
H3A H 0.8961 0.9451 1.0154 0.036 Uiso 1 1 calc R . .
H3B H 0.9003 1.0103 1.0476 0.036 Uiso 1 1 calc R . .
H3C H 0.8458 0.9986 0.9775 0.036 Uiso 1 1 calc R . .
C4 C 0.74071(12) 1.02536(8) 1.06673(10) 0.0288(4) Uani 1 1 d . . .
H4A H 0.7261 1.0433 1.0225 0.043 Uiso 1 1 calc R . .
H4B H 0.7751 1.0531 1.0952 0.043 Uiso 1 1 calc R . .
H4C H 0.6899 1.0165 1.0874 0.043 Uiso 1 1 calc R . .
C5 C 0.81426(11) 0.93999(8) 1.12882(8) 0.0212(3) Uani 1 1 d . . .
C6 C 0.75337(12) 0.92709(9) 1.17147(9) 0.0285(4) Uani 1 1 d . . .
H6 H 0.6972 0.9374 1.1580 0.034 Uiso 1 1 calc R . .
C7 C 0.77356(15) 0.89950(10) 1.23287(10) 0.0382(5) Uani 1 1 d . . .
H7 H 0.7312 0.8909 1.2607 0.046 Uiso 1 1 calc R . .
C8 C 0.85470(16) 0.88447(10) 1.25378(10) 0.0401(5) Uani 1 1 d . . .
H8 H 0.8683 0.8650 1.2955 0.048 Uiso 1 1 calc R . .
C9 C 0.91618(14) 0.89814(9) 1.21321(10) 0.0354(4) Uani 1 1 d . . .
H9 H 0.9724 0.8886 1.2276 0.042 Uiso 1 1 calc R . .
C10 C 0.89618(12) 0.92577(8) 1.15137(9) 0.0266(4) Uani 1 1 d . . .
H10 H 0.9391 0.9350 1.1242 0.032 Uiso 1 1 calc R . .
Mo1 Mo 0.721107(8) 0.867616(6) 0.946963(6) 0.01403(4) Uani 1 1 d . . .
N1 N 0.81875(8) 0.88027(6) 0.91959(7) 0.0163(2) Uani 1 1 d . . .
C11 C 0.89560(10) 0.88756(7) 0.89455(8) 0.0168(3) Uani 1 1 d . . .
C12 C 0.90475(10) 0.93159(7) 0.84500(8) 0.0193(3) Uani 1 1 d . . .
C121 C 0.83205(11) 0.96790(8) 0.81372(9) 0.0235(3) Uani 1 1 d . . .
H121 H 0.7836 0.9600 0.8395 0.028 Uiso 1 1 calc R . .
C122 C 0.80811(13) 0.94822(9) 0.74080(10) 0.0326(4) Uani 1 1 d . . .
H12A H 0.8536 0.9575 0.7139 0.049 Uiso 1 1 calc R . .
H12B H 0.7579 0.9693 0.7225 0.049 Uiso 1 1 calc R . .
H12C H 0.7976 0.9053 0.7396 0.049 Uiso 1 1 calc R . .
C123 C 0.84949(15) 1.03485(8) 0.81664(11) 0.0353(4) Uani 1 1 d . . .
H12D H 0.8661 1.0466 0.8632 0.053 Uiso 1 1 calc R . .
H12E H 0.7992 1.0566 0.7995 0.053 Uiso 1 1 calc R . .
H12F H 0.8943 1.0442 0.7891 0.053 Uiso 1 1 calc R . .
C13 C 0.98285(11) 0.93913(8) 0.82320(9) 0.0230(3) Uani 1 1 d . . .
H13 H 0.9903 0.9687 0.7906 0.028 Uiso 1 1 calc R . .
C14 C 1.04995(11) 0.90461(8) 0.84782(9) 0.0246(3) Uani 1 1 d . . .
H14 H 1.1027 0.9107 0.8322 0.030 Uiso 1 1 calc R . .
C15 C 1.04010(10) 0.86117(8) 0.89531(9) 0.0232(3) Uani 1 1 d . . .
H15 H 1.0864 0.8375 0.9117 0.028 Uiso 1 1 calc R . .
C16 C 0.96356(10) 0.85134(7) 0.91956(8) 0.0194(3) Uani 1 1 d . . .
C161 C 0.95544(11) 0.80300(8) 0.97097(9) 0.0251(3) Uani 1 1 d . . .
H161 H 0.8959 0.8004 0.9797 0.030 Uiso 1 1 calc R . .
C162 C 0.98148(14) 0.74266(9) 0.94481(13) 0.0395(5) Uani 1 1 d . . .
H16A H 0.9496 0.7344 0.9015 0.059 Uiso 1 1 calc R . .
H16B H 0.9707 0.7116 0.9770 0.059 Uiso 1 1 calc R . .
H16C H 1.0408 0.7434 0.9392 0.059 Uiso 1 1 calc R . .
C163 C 1.00736(13) 0.81745(12) 1.03707(11) 0.0396(5) Uani 1 1 d . . .
H16D H 1.0003 0.7859 1.0697 0.059 Uiso 1 1 calc R . .
H16E H 0.9891 0.8554 1.0544 0.059 Uiso 1 1 calc R . .
H16F H 1.0660 0.8202 1.0295 0.059 Uiso 1 1 calc R . .
O2 O 0.70029(8) 0.79689(5) 0.85447(7) 0.0251(3) Uani 1 1 d DU B .
C21 C 0.62846(12) 0.76128(9) 0.82979(10) 0.0303(4) Uani 1 1 d DU . .
H21A H 0.5921 0.7830 0.7952 0.036 Uiso 1 1 calc R A 1
H21B H 0.5957 0.7498 0.8668 0.036 Uiso 1 1 calc R A 1
C22 C 0.6676(3) 0.7064(2) 0.7996(3) 0.0311(12) Uani 0.503(9) 1 d PDU B 1
H22A H 0.6844 0.6764 0.8346 0.037 Uiso 0.503(9) 1 calc PR B 1
H22B H 0.6287 0.6879 0.7642 0.037 Uiso 0.503(9) 1 calc PR B 1
C23 C 0.7433(3) 0.7327(3) 0.7703(3) 0.0329(14) Uani 0.503(9) 1 d PDU B 1
H23A H 0.7867 0.7022 0.7669 0.040 Uiso 0.503(9) 1 calc PR B 1
H23B H 0.7277 0.7503 0.7255 0.040 Uiso 0.503(9) 1 calc PR B 1
C22A C 0.6510(3) 0.7325(3) 0.7682(3) 0.0511(18) Uani 0.497(9) 1 d PDU B 2
H22C H 0.6435 0.7595 0.7290 0.061 Uiso 0.497(9) 1 calc PR B 2
H22D H 0.6192 0.6954 0.7580 0.061 Uiso 0.497(9) 1 calc PR B 2
C23A C 0.7490(5) 0.7193(3) 0.7916(4) 0.0504(19) Uani 0.497(9) 1 d PDU B 2
H23C H 0.7567 0.6875 0.8258 0.060 Uiso 0.497(9) 1 calc PR B 2
H23D H 0.7802 0.7095 0.7532 0.060 Uiso 0.497(9) 1 calc PR B 2
C24 C 0.77129(13) 0.77883(9) 0.82022(12) 0.0366(5) Uani 1 1 d DU . .
H24A H 0.8157 0.7628 0.8530 0.044 Uiso 1 1 calc R B 1
H24B H 0.7937 0.8134 0.7975 0.044 Uiso 1 1 calc R B 1
O3 O 0.75669(7) 0.79215(5) 1.00920(6) 0.0190(2) Uani 1 1 d DU . .
C31 C 0.79036(12) 0.79491(8) 1.08016(9) 0.0263(4) Uani 1 1 d DU . .
H31A H 0.7483 0.8104 1.1081 0.032 Uiso 1 1 calc R . .
H31B H 0.8400 0.8208 1.0861 0.032 Uiso 1 1 calc R . .
C32 C 0.81284(15) 0.73106(9) 1.09861(10) 0.0351(4) Uani 1 1 d DU . .
H32A H 0.8695 0.7212 1.0879 0.042 Uiso 1 1 calc R . .
H32B H 0.8091 0.7235 1.1468 0.042 Uiso 1 1 calc R . .
C33 C 0.74788(14) 0.69594(8) 1.05509(10) 0.0329(4) Uani 1 1 d DU . .
H33A H 0.7663 0.6545 1.0489 0.040 Uiso 1 1 calc R . .
H33B H 0.6943 0.6954 1.0747 0.040 Uiso 1 1 calc R . .
C34 C 0.74077(12) 0.72982(7) 0.98958(9) 0.0245(3) Uani 1 1 d DU . .
H34A H 0.7823 0.7156 0.9604 0.029 Uiso 1 1 calc R . .
H34B H 0.6846 0.7253 0.9654 0.029 Uiso 1 1 calc R . .
O4 O 0.65711(7) 0.93109(5) 0.87978(6) 0.0196(2) Uani 1 1 d DU D .
C41 C 0.60682(12) 0.91474(8) 0.81764(9) 0.0284(4) Uani 1 1 d DU . .
H41A H 0.5564 0.8927 0.8268 0.034 Uiso 1 1 calc R C 1
H41B H 0.6389 0.8906 0.7882 0.034 Uiso 1 1 calc R C 1
C42 C 0.5848(4) 0.9766(2) 0.7865(2) 0.0331(11) Uani 0.531(9) 1 d PDU D 1
H42A H 0.6321 0.9937 0.7654 0.040 Uiso 0.531(9) 1 calc PR D 1
H42B H 0.5356 0.9745 0.7528 0.040 Uiso 0.531(9) 1 calc PR D 1
C43 C 0.5665(3) 1.01219(17) 0.8484(2) 0.0286(11) Uani 0.531(9) 1 d PDU D 1
H43A H 0.5670 1.0555 0.8400 0.034 Uiso 0.531(9) 1 calc PR D 1
H43B H 0.5128 1.0006 0.8641 0.034 Uiso 0.531(9) 1 calc PR D 1
C42A C 0.5511(4) 0.9680(2) 0.7989(3) 0.0314(13) Uani 0.469(9) 1 d PDU D 2
H42C H 0.4990 0.9661 0.8205 0.038 Uiso 0.469(9) 1 calc PR D 2
H42D H 0.5378 0.9715 0.7497 0.038 Uiso 0.469(9) 1 calc PR D 2
C43A C 0.6068(4) 1.01886(17) 0.8271(3) 0.0288(13) Uani 0.469(9) 1 d PDU D 2
H43C H 0.5748 1.0559 0.8316 0.035 Uiso 0.469(9) 1 calc PR D 2
H43D H 0.6525 1.0266 0.7992 0.035 Uiso 0.469(9) 1 calc PR D 2
C44 C 0.63971(13) 0.99278(8) 0.89706(10) 0.0311(4) Uani 1 1 d DU . .
H44A H 0.6886 1.0183 0.8924 0.037 Uiso 1 1 calc R D 1
H44B H 0.6257 0.9954 0.9439 0.037 Uiso 1 1 calc R D 1
O1 O 0.60419(7) 0.84114(5) 0.95849(6) 0.0193(2) Uani 1 1 d DU E .
C51 C 0.53510(10) 0.83329(8) 0.99148(9) 0.0223(3) Uani 1 1 d DU . .
C52 C 0.48274(14) 0.78317(12) 0.95853(13) 0.0309(5) Uani 0.825(2) 1 d PDU E 1
F1 F 0.41253(9) 0.77446(8) 0.98652(8) 0.0458(5) Uani 0.825(2) 1 d PDU E 1
F2 F 0.46151(11) 0.79369(10) 0.89322(9) 0.0444(5) Uani 0.825(2) 1 d PDU E 1
F3 F 0.52483(10) 0.73211(6) 0.96292(9) 0.0416(4) Uani 0.825(2) 1 d PDU E 1
C53 C 0.48593(14) 0.89190(11) 0.98965(13) 0.0318(5) Uani 0.825(2) 1 d PDU E 1
F4 F 0.53074(14) 0.93606(9) 1.01994(12) 0.0454(6) Uani 0.825(2) 1 d PDU E 1
F5 F 0.41672(9) 0.88802(7) 1.02041(9) 0.0430(4) Uani 0.825(2) 1 d PDU E 1
F6 F 0.4630(3) 0.90993(16) 0.9263(3) 0.0523(13) Uani 0.825(2) 1 d PDU E 1
C54 C 0.55858(15) 0.81708(11) 1.06636(12) 0.0284(5) Uani 0.825(2) 1 d PDU E 1
H54A H 0.5924 0.8490 1.0884 0.043 Uiso 0.825(2) 1 calc PR E 1
H54B H 0.5902 0.7799 1.0694 0.043 Uiso 0.825(2) 1 calc PR E 1
H54C H 0.5079 0.8122 1.0885 0.043 Uiso 0.825(2) 1 calc PR E 1
C52A C 0.4600(4) 0.8546(5) 0.9398(4) 0.041(2) Uani 0.175(2) 1 d PDU E 2
F1A F 0.3839(4) 0.8458(4) 0.9594(5) 0.060(3) Uani 0.175(2) 1 d PDU E 2
F2A F 0.4679(15) 0.9133(6) 0.9305(13) 0.055(7) Uani 0.175(2) 1 d PDU E 2
F3A F 0.4589(6) 0.8295(6) 0.8794(4) 0.061(3) Uani 0.175(2) 1 d PDU E 2
C53A C 0.5288(5) 0.8617(4) 1.0575(4) 0.038(2) Uani 0.175(2) 1 d PDU E 2
F4A F 0.4567(4) 0.8523(4) 1.0825(4) 0.053(3) Uani 0.175(2) 1 d PDU E 2
F5A F 0.5907(4) 0.8402(4) 1.0987(3) 0.050(2) Uani 0.175(2) 1 d PDU E 2
F6A F 0.5384(6) 0.9207(4) 1.0534(6) 0.051(3) Uani 0.175(2) 1 d PDU E 2
C54A C 0.5148(8) 0.7649(3) 0.9971(7) 0.037(3) Uani 0.175(2) 1 d PDU E 2
H54D H 0.5181 0.7457 0.9536 0.056 Uiso 0.175(2) 1 calc PR E 2
H54E H 0.4587 0.7601 1.0105 0.056 Uiso 0.175(2) 1 calc PR E 2
H54F H 0.5550 0.7464 1.0308 0.056 Uiso 0.175(2) 1 calc PR E 2
B1 B 0.24536(10) 0.62086(7) 0.97937(8) 0.0140(3) Uani 1 1 d DU . .
C61 C 0.19725(9) 0.65633(7) 0.91516(7) 0.0146(3) Uani 1 1 d DU F .
C62 C 0.12479(10) 0.63554(7) 0.87793(8) 0.0175(3) Uani 1 1 d DU . .
H62 H 0.0975 0.6016 0.8933 0.021 Uiso 1 1 calc R . .
C63 C 0.09186(10) 0.66341(7) 0.81911(8) 0.0197(3) Uani 1 1 d DU F .
C67 C 0.01610(13) 0.63986(10) 0.77884(9) 0.0346(5) Uani 1 1 d DU . .
F7 F 0.0180(2) 0.64373(15) 0.71409(17) 0.0389(9) Uani 0.645(13) 1 d PDU F 1
F8 F -0.0046(8) 0.5856(3) 0.7954(6) 0.0337(14) Uani 0.645(13) 1 d PDU F 1
F9 F -0.0536(2) 0.6749(2) 0.78905(16) 0.0373(8) Uani 0.645(13) 1 d PDU F 1
F7A F -0.0098(13) 0.5884(7) 0.8016(11) 0.039(3) Uani 0.355(13) 1 d PDU F 2
F8A F -0.0412(7) 0.6712(4) 0.7618(10) 0.121(5) Uani 0.355(13) 1 d PDU F 2
F9A F 0.0440(9) 0.6188(10) 0.7166(4) 0.135(6) Uani 0.355(13) 1 d PDU F 2
C64 C 0.12843(10) 0.71401(7) 0.79507(8) 0.0200(3) Uani 1 1 d DU . .
H64 H 0.1049 0.7334 0.7555 0.024 Uiso 1 1 calc R F .
C65 C 0.20045(10) 0.73508(7) 0.83089(8) 0.0183(3) Uani 1 1 d DU F .
C68 C 0.24391(11) 0.78848(8) 0.80660(9) 0.0258(4) Uani 1 1 d DU . .
F10 F 0.32009(7) 0.77529(6) 0.79132(7) 0.0381(3) Uani 1 1 d DU F .
F11 F 0.25383(10) 0.83125(5) 0.85301(8) 0.0505(4) Uani 1 1 d DU F .
F12 F 0.20423(9) 0.81248(7) 0.75191(8) 0.0575(5) Uani 1 1 d DU F .
C66 C 0.23427(9) 0.70646(7) 0.88894(8) 0.0166(3) Uani 1 1 d DU . .
H66 H 0.2844 0.7214 0.9117 0.020 Uiso 1 1 calc R F .
C71 C 0.31483(9) 0.58114(7) 0.94499(7) 0.0155(3) Uani 1 1 d DU G .
C72 C 0.28727(10) 0.53232(7) 0.90486(8) 0.0185(3) Uani 1 1 d DU . .
H72 H 0.2300 0.5224 0.9007 0.022 Uiso 1 1 calc R . .
C73 C 0.34084(11) 0.49811(7) 0.87120(9) 0.0224(3) Uani 1 1 d DU G .
C77 C 0.30955(13) 0.44662(9) 0.82877(10) 0.0323(4) Uani 1 1 d DU . .
F13 F 0.2303(3) 0.4326(3) 0.8336(4) 0.0474(15) Uani 0.53(2) 1 d PDU G 1
F14 F 0.3488(3) 0.3946(2) 0.8523(4) 0.0374(12) Uani 0.53(2) 1 d PDU G 1
F15 F 0.3239(9) 0.4502(5) 0.7661(4) 0.046(2) Uani 0.53(2) 1 d PDU G 1
F13A F 0.3431(8) 0.4464(7) 0.7699(5) 0.0392(19) Uani 0.47(2) 1 d PDU G 2
F14A F 0.2274(3) 0.4544(6) 0.8063(7) 0.075(3) Uani 0.47(2) 1 d PDU G 2
F15A F 0.3222(13) 0.3966(3) 0.8546(4) 0.089(3) Uani 0.47(2) 1 d PDU G 2
C74 C 0.42556(11) 0.51064(8) 0.87641(9) 0.0235(3) Uani 1 1 d DU . .
H74 H 0.4626 0.4868 0.8542 0.028 Uiso 1 1 calc R G .
C75 C 0.45385(10) 0.55887(7) 0.91490(9) 0.0207(3) Uani 1 1 d DU G .
C78 C 0.54408(11) 0.57472(8) 0.91936(10) 0.0286(4) Uani 1 1 d DU . .
F16 F 0.5580(5) 0.6148(4) 0.8733(4) 0.0638(18) Uani 0.62(2) 1 d PDU G 1
F17 F 0.5915(5) 0.5283(3) 0.9109(5) 0.0639(18) Uani 0.62(2) 1 d PDU G 1
F18 F 0.5732(4) 0.5991(3) 0.9773(3) 0.0526(14) Uani 0.62(2) 1 d PDU G 1
F16A F 0.5767(8) 0.5829(11) 0.9807(4) 0.079(4) Uani 0.38(2) 1 d PDU G 2
F17A F 0.5600(8) 0.6231(5) 0.8867(9) 0.064(3) Uani 0.38(2) 1 d PDU G 2
F18A F 0.5905(8) 0.5345(6) 0.8937(11) 0.081(4) Uani 0.38(2) 1 d PDU G 2
C76 C 0.39976(10) 0.59391(7) 0.94809(8) 0.0177(3) Uani 1 1 d U . .
H76 H 0.4212 0.6272 0.9734 0.021 Uiso 1 1 calc R G .
C81 C 0.18425(9) 0.57771(7) 1.01827(7) 0.0148(3) Uani 1 1 d DU . .
C82 C 0.10753(10) 0.59815(7) 1.03587(8) 0.0191(3) Uani 1 1 d DU . .
H82 H 0.0891 0.6368 1.0222 0.023 Uiso 1 1 calc R . .
C83 C 0.05767(10) 0.56318(8) 1.07299(9) 0.0228(3) Uani 1 1 d DU . .
C87 C -0.02227(12) 0.58795(10) 1.09290(11) 0.0347(4) Uani 1 1 d DU . .
F19 F -0.00997(11) 0.62726(12) 1.14115(10) 0.0969(8) Uani 1 1 d DU . .
F20 F -0.06741(8) 0.61465(7) 1.04334(7) 0.0516(4) Uani 1 1 d DU . .
F21 F -0.07051(11) 0.54680(9) 1.11516(13) 0.1019(9) Uani 1 1 d DU . .
C84 C 0.08195(11) 0.50665(8) 1.09386(9) 0.0228(3) Uani 1 1 d DU . .
H84 H 0.0475 0.4828 1.1185 0.027 Uiso 1 1 calc R . .
C85 C 0.15811(10) 0.48577(7) 1.07783(8) 0.0187(3) Uani 1 1 d DU . .
C88 C 0.18605(12) 0.42541(7) 1.10254(9) 0.0243(3) Uani 1 1 d DU . .
F22 F 0.12519(8) 0.38497(5) 1.09576(7) 0.0388(3) Uani 1 1 d DU . .
F23 F 0.24694(8) 0.40314(5) 1.07015(7) 0.0396(3) Uani 1 1 d DU . .
F24 F 0.21300(11) 0.42561(5) 1.16788(6) 0.0518(4) Uani 1 1 d DU . .
C86 C 0.20803(10) 0.52065(7) 1.04115(8) 0.0168(3) Uani 1 1 d DU . .
H86 H 0.2600 0.5053 1.0313 0.020 Uiso 1 1 calc R . .
C91 C 0.28598(9) 0.66747(7) 1.03642(7) 0.0148(3) Uani 1 1 d DU . .
C92 C 0.25440(9) 0.72483(7) 1.04418(8) 0.0162(3) Uani 1 1 d DU . .
H92 H 0.2074 0.7373 1.0153 0.019 Uiso 1 1 calc R . .
C93 C 0.28975(10) 0.76415(7) 1.09300(8) 0.0172(3) Uani 1 1 d DU . .
C97 C 0.25294(11) 0.82500(7) 1.09815(9) 0.0217(3) Uani 1 1 d DU . .
F25 F 0.23139(8) 0.84988(5) 1.03823(6) 0.0315(2) Uani 1 1 d DU . .
F26 F 0.30510(7) 0.86296(5) 1.13296(7) 0.0350(3) Uani 1 1 d DU . .
F27 F 0.18367(7) 0.82419(5) 1.12974(6) 0.0279(2) Uani 1 1 d DU . .
C94 C 0.35764(10) 0.74771(7) 1.13647(8) 0.0182(3) Uani 1 1 d DU . .
H94 H 0.3828 0.7748 1.1689 0.022 Uiso 1 1 calc R . .
C95 C 0.38825(10) 0.69018(7) 1.13142(8) 0.0175(3) Uani 1 1 d DU . .
C98 C 0.46299(11) 0.67326(8) 1.17771(9) 0.0240(3) Uani 1 1 d DU . .
F28 F 0.47928(7) 0.61495(5) 1.17722(5) 0.0274(2) Uani 1 1 d DU . .
F29 F 0.53165(7) 0.70127(5) 1.16190(6) 0.0369(3) Uani 1 1 d DU . .
F30 F 0.45502(8) 0.68839(5) 1.24167(5) 0.0380(3) Uani 1 1 d DU . .
C96 C 0.35285(10) 0.65088(7) 1.08325(8) 0.0167(3) Uani 1 1 d D . .
H96 H 0.3744 0.6117 1.0819 0.020 Uiso 1 1 calc R . .

loop_
_atom_site_aniso_label
_atom_site_aniso_U_11
_atom_site_aniso_U_22
_atom_site_aniso_U_33
_atom_site_aniso_U_23
_atom_site_aniso_U_13
_atom_site_aniso_U_12
C1 0.0168(7) 0.0165(7) 0.0196(7) 0.0004(6) 0.0026(6) 0.0011(6)
C2 0.0215(8) 0.0190(7) 0.0197(7) -0.0024(6) 0.0026(6) -0.0027(6)
C3 0.0265(8) 0.0256(8) 0.0206(8) -0.0015(6) 0.0026(6) -0.0088(7)
C4 0.0314(9) 0.0196(8) 0.0343(10) -0.0075(7) -0.0009(8) 0.0014(7)
C5 0.0244(8) 0.0211(8) 0.0182(7) -0.0050(6) 0.0024(6) -0.0040(6)
C6 0.0300(9) 0.0324(9) 0.0240(9) -0.0082(7) 0.0070(7) -0.0070(7)
C7 0.0521(13) 0.0416(12) 0.0222(9) -0.0044(8) 0.0107(9) -0.0202(10)
C8 0.0598(15) 0.0367(11) 0.0217(9) 0.0043(8) -0.0053(9) -0.0159(10)
C9 0.0393(11) 0.0327(10) 0.0313(10) 0.0022(8) -0.0095(8) -0.0057(9)
C10 0.0274(9) 0.0267(9) 0.0250(8) -0.0014(7) 0.0000(7) -0.0043(7)
Mo1 0.01205(6) 0.01348(6) 0.01684(6) -0.00015(4) 0.00279(4) 0.00040(4)
N1 0.0161(6) 0.0147(6) 0.0183(6) 0.0005(5) 0.0024(5) 0.0015(5)
C11 0.0151(7) 0.0171(7) 0.0188(7) -0.0037(5) 0.0045(6) -0.0023(5)
C12 0.0212(8) 0.0177(7) 0.0197(7) -0.0019(6) 0.0052(6) -0.0023(6)
C121 0.0251(8) 0.0215(8) 0.0251(8) 0.0054(6) 0.0087(7) 0.0018(6)
C122 0.0371(11) 0.0301(10) 0.0296(10) 0.0030(8) -0.0021(8) 0.0047(8)
C123 0.0471(12) 0.0209(9) 0.0390(11) 0.0007(8) 0.0102(9) 0.0039(8)
C13 0.0252(8) 0.0241(8) 0.0209(8) -0.0035(6) 0.0080(6) -0.0078(7)
C14 0.0172(7) 0.0326(9) 0.0250(8) -0.0088(7) 0.0069(6) -0.0082(7)
C15 0.0142(7) 0.0302(9) 0.0252(8) -0.0075(7) 0.0018(6) -0.0018(6)
C16 0.0160(7) 0.0212(7) 0.0211(7) -0.0037(6) 0.0031(6) -0.0004(6)
C161 0.0168(7) 0.0274(9) 0.0313(9) 0.0059(7) 0.0041(7) 0.0051(6)
C162 0.0332(11) 0.0258(10) 0.0605(14) 0.0052(9) 0.0098(10) 0.0059(8)
C163 0.0304(10) 0.0560(14) 0.0318(10) 0.0106(10) 0.0005(8) 0.0063(9)
O2 0.0227(6) 0.0214(6) 0.0328(7) -0.0061(5) 0.0100(5) -0.0022(5)
C21 0.0281(9) 0.0307(9) 0.0324(10) -0.0094(8) 0.0038(8) -0.0053(7)
C22 0.033(2) 0.025(2) 0.037(3) -0.0059(17) 0.0095(18) -0.0051(16)
C23 0.026(2) 0.044(3) 0.030(3) -0.019(2) 0.010(2) -0.011(2)
C22A 0.050(3) 0.059(4) 0.045(3) -0.021(3) 0.008(2) -0.012(3)
C23A 0.085(4) 0.040(3) 0.031(3) -0.007(3) 0.030(3) 0.005(3)
C24 0.0325(10) 0.0313(10) 0.0497(12) -0.0137(9) 0.0224(9) -0.0053(8)
O3 0.0215(6) 0.0155(5) 0.0201(5) 0.0011(4) 0.0024(4) 0.0009(4)
C31 0.0340(10) 0.0249(8) 0.0194(8) 0.0009(6) 0.0007(7) 0.0069(7)
C32 0.0498(12) 0.0285(10) 0.0271(9) 0.0073(7) 0.0042(9) 0.0123(9)
C33 0.0450(12) 0.0210(8) 0.0345(10) 0.0084(7) 0.0119(9) 0.0027(8)
C34 0.0315(9) 0.0139(7) 0.0283(9) 0.0002(6) 0.0041(7) -0.0014(6)
O4 0.0198(5) 0.0162(5) 0.0220(6) 0.0003(4) -0.0013(4) 0.0022(4)
C41 0.0339(10) 0.0257(9) 0.0232(8) -0.0032(7) -0.0077(7) 0.0069(7)
C42 0.036(3) 0.035(2) 0.027(2) 0.0040(16) -0.0032(19) 0.011(2)
C43 0.031(2) 0.0247(17) 0.030(2) 0.0027(14) -0.0016(17) 0.0096(15)
C42A 0.032(3) 0.025(2) 0.033(3) 0.0033(18) -0.014(2) 0.002(2)
C43A 0.036(3) 0.0194(18) 0.029(2) 0.0032(15) -0.009(2) 0.0048(17)
C44 0.0389(10) 0.0148(7) 0.0362(10) -0.0022(7) -0.0123(8) 0.0077(7)
O1 0.0139(5) 0.0209(6) 0.0237(6) -0.0013(4) 0.0047(4) -0.0016(4)
C51 0.0170(7) 0.0234(8) 0.0278(8) -0.0009(6) 0.0082(6) 0.0009(6)
C52 0.0206(10) 0.0403(13) 0.0336(12) -0.0119(11) 0.0119(9) -0.0110(9)
F1 0.0281(8) 0.0623(11) 0.0508(10) -0.0210(8) 0.0219(7) -0.0248(7)
F2 0.0252(8) 0.0753(14) 0.0324(9) -0.0151(9) 0.0021(7) -0.0136(9)
F3 0.0438(9) 0.0256(7) 0.0587(10) -0.0126(7) 0.0208(8) -0.0129(6)
C53 0.0191(10) 0.0320(12) 0.0461(14) 0.0011(10) 0.0123(10) 0.0052(9)
F4 0.0341(9) 0.0268(9) 0.0785(16) -0.0140(9) 0.0210(11) 0.0019(7)
F5 0.0229(7) 0.0456(9) 0.0643(11) -0.0019(8) 0.0218(7) 0.0071(6)
F6 0.038(2) 0.064(2) 0.056(2) 0.0233(17) 0.0067(19) 0.0229(18)
C54 0.0276(11) 0.0336(12) 0.0257(11) 0.0002(9) 0.0101(9) -0.0036(9)
C52A 0.018(4) 0.050(6) 0.053(6) 0.008(5) 0.006(4) 0.001(5)
F1A 0.014(3) 0.080(6) 0.088(7) 0.018(5) 0.009(4) 0.000(4)
F2A 0.037(12) 0.039(7) 0.093(17) 0.023(8) 0.023(10) 0.015(7)
F3A 0.041(5) 0.095(8) 0.043(5) 0.001(5) -0.007(4) -0.021(6)
C53A 0.031(5) 0.042(6) 0.046(5) -0.011(5) 0.020(4) -0.008(5)
F4A 0.038(4) 0.065(5) 0.065(5) -0.031(4) 0.037(4) -0.021(4)
F5A 0.038(4) 0.084(6) 0.029(4) -0.009(4) 0.008(3) -0.028(4)
F6A 0.035(5) 0.046(5) 0.077(8) -0.040(4) 0.032(5) -0.018(4)
C54A 0.037(6) 0.026(5) 0.050(8) -0.004(5) 0.015(6) -0.005(4)
B1 0.0141(7) 0.0130(7) 0.0149(7) -0.0008(5) 0.0010(6) 0.0008(6)
C61 0.0147(7) 0.0144(6) 0.0147(6) -0.0003(5) 0.0024(5) 0.0008(5)
C62 0.0182(7) 0.0178(7) 0.0163(7) 0.0017(5) 0.0013(5) -0.0039(6)
C63 0.0177(7) 0.0242(8) 0.0168(7) 0.0020(6) -0.0006(6) -0.0051(6)
C67 0.0352(10) 0.0458(12) 0.0202(8) 0.0119(8) -0.0086(7) -0.0213(9)
F7 0.0443(17) 0.0553(19) 0.0147(10) 0.0118(10) -0.0082(9) -0.0255(13)
F8 0.044(4) 0.031(2) 0.0237(18) 0.0023(14) -0.0085(19) -0.0189(17)
F9 0.0161(11) 0.0520(15) 0.0416(15) 0.0077(12) -0.0079(12) -0.0011(9)
F7A 0.026(4) 0.052(6) 0.036(6) 0.014(5) -0.007(4) -0.025(4)
F8A 0.095(7) 0.057(4) 0.182(12) 0.047(6) -0.116(7) -0.024(4)
F9A 0.101(7) 0.280(14) 0.030(3) -0.056(6) 0.023(4) -0.142(8)
C64 0.0191(7) 0.0220(8) 0.0184(7) 0.0054(6) -0.0005(6) -0.0006(6)
C65 0.0176(7) 0.0163(7) 0.0211(7) 0.0028(6) 0.0027(6) 0.0001(6)
C68 0.0253(8) 0.0232(8) 0.0282(9) 0.0091(7) -0.0005(7) -0.0050(7)
F10 0.0278(6) 0.0394(7) 0.0493(7) 0.0116(6) 0.0136(5) -0.0082(5)
F11 0.0732(10) 0.0221(6) 0.0595(9) -0.0068(6) 0.0226(8) -0.0197(6)
F12 0.0463(8) 0.0544(9) 0.0655(9) 0.0465(8) -0.0228(7) -0.0226(7)
C66 0.0139(7) 0.0163(7) 0.0192(7) 0.0001(5) 0.0004(5) -0.0006(5)
C71 0.0169(7) 0.0150(7) 0.0149(7) 0.0010(5) 0.0022(5) 0.0006(5)
C72 0.0186(7) 0.0193(7) 0.0182(7) -0.0018(6) 0.0046(6) -0.0017(6)
C73 0.0257(8) 0.0188(7) 0.0237(8) -0.0049(6) 0.0078(6) -0.0024(6)
C77 0.0338(10) 0.0310(10) 0.0349(10) -0.0155(8) 0.0164(8) -0.0076(8)
F13 0.0236(14) 0.052(3) 0.070(3) -0.040(2) 0.0161(16) -0.0138(15)
F14 0.038(2) 0.0175(15) 0.056(3) -0.0055(14) 0.0039(14) -0.0021(13)
F15 0.086(7) 0.028(2) 0.0241(18) -0.0063(14) 0.007(3) -0.008(3)
F13A 0.046(3) 0.049(4) 0.026(3) -0.016(2) 0.017(2) -0.006(2)
F14A 0.040(2) 0.088(6) 0.102(6) -0.076(5) 0.029(3) -0.029(3)
F15A 0.205(9) 0.028(3) 0.037(3) -0.0042(19) 0.031(5) -0.046(4)
C74 0.0238(8) 0.0205(8) 0.0281(9) -0.0027(6) 0.0112(7) 0.0027(6)
C75 0.0167(7) 0.0212(8) 0.0250(8) 0.0021(6) 0.0051(6) 0.0027(6)
C78 0.0188(8) 0.0290(9) 0.0393(10) -0.0019(8) 0.0086(7) 0.0031(7)
F16 0.034(2) 0.098(5) 0.059(3) 0.029(2) 0.0070(15) -0.026(3)
F17 0.018(2) 0.038(2) 0.135(5) -0.007(3) 0.006(2) 0.0136(14)
F18 0.0176(15) 0.073(3) 0.067(3) -0.034(2) 0.0038(18) -0.0069(14)
F16A 0.033(4) 0.171(11) 0.033(3) 0.014(4) -0.004(3) -0.025(6)
F17A 0.027(3) 0.031(3) 0.136(9) 0.029(4) 0.010(5) -0.006(2)
F18A 0.028(4) 0.072(6) 0.149(9) -0.075(6) 0.043(5) -0.011(4)
C76 0.0181(7) 0.0163(7) 0.0189(7) 0.0009(5) 0.0024(6) 0.0009(6)
C81 0.0156(7) 0.0156(7) 0.0129(6) -0.0007(5) 0.0000(5) -0.0008(5)
C82 0.0193(7) 0.0197(7) 0.0186(7) 0.0033(6) 0.0030(6) 0.0032(6)
C83 0.0170(7) 0.0289(9) 0.0232(8) 0.0051(7) 0.0053(6) 0.0028(6)
C87 0.0252(9) 0.0445(12) 0.0365(11) 0.0126(9) 0.0134(8) 0.0089(8)
F19 0.0496(10) 0.164(2) 0.0768(13) -0.0675(14) 0.0066(9) 0.0424(12)
F20 0.0325(7) 0.0720(10) 0.0519(8) 0.0194(7) 0.0128(6) 0.0265(7)
F21 0.0522(10) 0.0830(13) 0.185(2) 0.0779(15) 0.0789(13) 0.0319(9)
C84 0.0213(8) 0.0261(8) 0.0219(8) 0.0052(6) 0.0058(6) -0.0029(6)
C85 0.0218(8) 0.0156(7) 0.0185(7) 0.0007(5) 0.0007(6) -0.0020(6)
C88 0.0325(9) 0.0168(7) 0.0236(8) 0.0028(6) 0.0031(7) -0.0029(6)
F22 0.0420(7) 0.0211(5) 0.0540(8) 0.0058(5) 0.0082(6) -0.0103(5)
F23 0.0414(7) 0.0210(5) 0.0601(8) 0.0108(5) 0.0220(6) 0.0092(5)
F24 0.0977(12) 0.0235(6) 0.0288(6) 0.0034(5) -0.0182(7) 0.0100(7)
C86 0.0171(7) 0.0164(7) 0.0167(7) -0.0008(5) 0.0017(5) 0.0003(5)
C91 0.0147(7) 0.0149(6) 0.0154(7) 0.0001(5) 0.0036(5) -0.0012(5)
C92 0.0141(6) 0.0172(7) 0.0174(7) 0.0000(5) 0.0016(5) -0.0005(5)
C93 0.0184(7) 0.0149(7) 0.0190(7) -0.0022(5) 0.0044(6) -0.0004(5)
C97 0.0227(8) 0.0177(7) 0.0248(8) -0.0046(6) 0.0030(6) 0.0004(6)
F25 0.0441(7) 0.0207(5) 0.0301(6) 0.0050(4) 0.0061(5) 0.0091(5)
F26 0.0294(6) 0.0203(5) 0.0536(8) -0.0146(5) -0.0041(5) -0.0005(4)
F27 0.0239(5) 0.0291(5) 0.0319(6) -0.0031(4) 0.0081(4) 0.0076(4)
C94 0.0200(7) 0.0180(7) 0.0166(7) -0.0027(5) 0.0017(6) -0.0022(6)
C95 0.0184(7) 0.0193(7) 0.0145(7) 0.0013(5) -0.0003(5) -0.0014(6)
C98 0.0270(8) 0.0217(8) 0.0215(8) -0.0002(6) -0.0059(7) -0.0006(7)
F28 0.0297(5) 0.0215(5) 0.0284(5) 0.0010(4) -0.0084(4) 0.0048(4)
F29 0.0240(5) 0.0367(6) 0.0463(7) 0.0100(5) -0.0130(5) -0.0069(5)
F30 0.0554(8) 0.0360(6) 0.0188(5) -0.0040(4) -0.0138(5) 0.0112(6)
C96 0.0182(7) 0.0154(7) 0.0161(7) 0.0002(5) 0.0005(6) 0.0005(5)

loop_
_atom_type_symbol
_atom_type_description
_atom_type_scat_dispersion_real
_atom_type_scat_dispersion_imag
_atom_type_scat_source
C C 0.0033 0.0016 'International Tables Vol C Tables 4.2.6.8 and 6.1.1.4'
H H 0.0000 0.0000 'International Tables Vol C Tables 4.2.6.8 and 6.1.1.4'
B B 0.0013 0.0007 'International Tables Vol C Tables 4.2.6.8 and 6.1.1.4'
N N 0.0061 0.0033 'International Tables Vol C Tables 4.2.6.8 and 6.1.1.4'
O O 0.0106 0.0060 'International Tables Vol C Tables 4.2.6.8 and 6.1.1.4'
F F 0.0171 0.0103 'International Tables Vol C Tables 4.2.6.8 and 6.1.1.4'
Mo Mo -1.6832 0.6857 'International Tables Vol C Tables 4.2.6.8 and 6.1.1.4'

loop_
_geom_angle_atom_site_label_1
_geom_angle_atom_site_label_2
_geom_angle_atom_site_label_3
_geom_angle
C2 C1 Mo1 143.66(12)
C1 C2 C3 112.40(13)
C1 C2 C5 105.79(13)
C3 C2 C5 112.69(14)
C1 C2 C4 108.62(14)
C3 C2 C4 108.16(15)
C5 C2 C4 109.08(14)
C10 C5 C6 117.50(17)
C10 C5 C2 122.14(15)
C6 C5 C2 120.32(16)
C7 C6 C5 121.24(19)
C8 C7 C6 120.5(2)
C7 C8 C9 119.23(19)
C8 C9 C10 120.5(2)
C5 C10 C9 121.00(18)
N1 Mo1 C1 97.45(7)
N1 Mo1 O1 166.31(6)
C1 Mo1 O1 96.15(6)
N1 Mo1 O3 96.57(5)
C1 Mo1 O3 93.21(6)
O1 Mo1 O3 84.16(5)
N1 Mo1 O4 95.02(5)
C1 Mo1 O4 93.48(6)
O1 Mo1 O4 82.63(5)
O3 Mo1 O4 165.75(4)
N1 Mo1 O2 85.70(5)
C1 Mo1 O2 176.84(6)
O1 Mo1 O2 80.71(4)
O3 Mo1 O2 86.17(5)
O4 Mo1 O2 86.46(5)
C11 N1 Mo1 176.30(12)
N1 C11 C16 119.50(14)
N1 C11 C12 119.62(14)
C16 C11 C12 120.88(14)
C13 C12 C11 118.00(15)
C13 C12 C121 119.83(15)
C11 C12 C121 122.12(14)
C12 C121 C123 112.48(16)
C12 C121 C122 110.23(15)
C123 C121 C122 110.27(16)
C14 C13 C12 121.70(16)
C13 C14 C15 119.86(16)
C14 C15 C16 121.46(16)
C15 C16 C11 118.07(16)
C15 C16 C161 119.66(15)
C11 C16 C161 122.26(14)
C16 C161 C163 111.00(16)
C16 C161 C162 110.93(16)
C163 C161 C162 109.85(17)
C21 O2 C24 109.18(14)
C21 O2 Mo1 131.21(10)
C24 O2 Mo1 119.14(11)
O2 C21 C22A 105.5(2)
O2 C21 C22 103.1(2)
C22A C21 C22 34.0(3)
C23 C22 C21 102.7(4)
C24 C23 C22 102.3(4)
C21 C22A C23A 99.1(4)
C24 C23A C22A 97.8(5)
O2 C24 C23 108.2(3)
O2 C24 C23A 105.1(3)
C23 C24 C23A 20.3(3)
C31 O3 C34 109.60(12)
C31 O3 Mo1 125.29(10)
C34 O3 Mo1 124.66(10)
O3 C31 C32 104.52(14)
C33 C32 C31 102.64(16)
C34 C33 C32 102.81(15)
O3 C34 C33 104.65(14)
C41 O4 C44 109.63(12)
C41 O4 Mo1 123.68(10)
C44 O4 Mo1 124.93(10)
O4 C41 C42A 105.9(2)
O4 C41 C42 101.6(2)
C42A C41 C42 24.5(2)
C43 C42 C41 101.5(3)
C44 C43 C42 99.5(3)
C41 C42A C43A 100.8(4)
C42A C43A C44 100.6(4)
O4 C44 C43 106.09(19)
O4 C44 C43A 101.5(2)
C43 C44 C43A 31.2(2)
C51 O1 Mo1 156.32(11)
O1 C51 C53A 120.8(3)
O1 C51 C52 109.44(15)
C53A C51 C52 128.3(3)
O1 C51 C53 108.98(15)
C53A C51 C53 64.4(4)
C52 C51 C53 111.19(17)
O1 C51 C54 111.57(15)
C53A C51 C54 43.2(4)
C52 C51 C54 108.34(17)
C53 C51 C54 107.33(17)
O1 C51 C54A 110.3(4)
C53A C51 C54A 108.7(6)
C52 C51 C54A 36.6(5)
C53 C51 C54A 136.5(5)
C54 C51 C54A 74.6(5)
O1 C51 C52A 104.8(3)
C53A C51 C52A 109.4(5)
C52 C51 C52A 65.6(4)
C53 C51 C52A 50.6(4)
C54 C51 C52A 142.7(4)
C54A C51 C52A 101.0(6)
F3 C52 F1 107.3(2)
F3 C52 F2 107.1(2)
F1 C52 F2 107.1(2)
F3 C52 C51 110.63(19)
F1 C52 C51 112.81(18)
F2 C52 C51 111.6(2)
F4 C53 F5 106.3(2)
F4 C53 F6 106.6(3)
F5 C53 F6 107.0(3)
F4 C53 C51 111.76(19)
F5 C53 C51 112.95(19)
F6 C53 C51 111.8(3)
F3A C52A F2A 106.4(12)
F3A C52A F1A 106.1(8)
F2A C52A F1A 106.8(12)
F3A C52A C51 113.6(7)
F2A C52A C51 108.1(11)
F1A C52A C51 115.3(7)
F5A C53A F4A 110.2(8)
F5A C53A F6A 108.4(8)
F4A C53A F6A 106.9(8)
F5A C53A C51 106.3(6)
F4A C53A C51 114.3(6)
F6A C53A C51 110.6(7)
C91 B1 C61 111.05(12)
C91 B1 C81 105.36(12)
C61 B1 C81 113.59(12)
C91 B1 C71 113.48(12)
C61 B1 C71 103.02(12)
C81 B1 C71 110.57(12)
C62 C61 C66 115.76(14)
C62 C61 B1 123.85(13)
C66 C61 B1 119.87(13)
C63 C62 C61 121.68(14)
C62 C63 C64 121.51(15)
C62 C63 C67 121.21(15)
C64 C63 C67 117.28(15)
F8A C67 F7 76.9(11)
F8A C67 F8 114.2(9)
F7 C67 F8 110.2(6)
F8A C67 F7A 110.5(11)
F7 C67 F7A 116.2(10)
F8 C67 F7A 7.3(16)
F8A C67 F9 25.2(11)
F7 C67 F9 102.1(2)
F8 C67 F9 104.6(6)
F7A C67 F9 98.7(11)
F8A C67 F9A 104.6(7)
F7 C67 F9A 28.9(9)
F8 C67 F9A 91.4(10)
F7A C67 F9A 98.6(12)
F9 C67 F9A 129.4(9)
F8A C67 C63 121.2(6)
F7 C67 C63 114.2(2)
F8 C67 C63 114.2(6)
F7A C67 C63 113.2(9)
F9 C67 C63 110.4(2)
F9A C67 C63 105.5(4)
C65 C64 C63 117.74(14)
C64 C65 C66 120.70(14)
C64 C65 C68 120.25(14)
C66 C65 C68 119.04(14)
F12 C68 F10 106.26(16)
F12 C68 F11 107.14(16)
F10 C68 F11 105.87(15)
F12 C68 C65 113.04(15)
F10 C68 C65 111.90(15)
F11 C68 C65 112.15(15)
C65 C66 C61 122.58(14)
C76 C71 C72 115.91(14)
C76 C71 B1 125.61(13)
C72 C71 B1 118.32(13)
C73 C72 C71 122.31(15)
C72 C73 C74 120.85(15)
C72 C73 C77 121.00(16)
C74 C73 C77 118.15(15)
F15A C77 F15 114.7(7)
F15A C77 F13 82.8(7)
F15 C77 F13 110.8(6)
F15A C77 F13A 107.2(8)
F15 C77 F13A 13.8(10)
F13 C77 F13A 122.8(6)
F15A C77 F14A 111.3(5)
F15 C77 F14A 86.7(6)
F13 C77 F14A 31.4(5)
F13A C77 F14A 100.3(7)
F15A C77 F14 18.2(10)
F15 C77 F14 104.9(6)
F13 C77 F14 100.7(4)
F13A C77 F14 94.7(7)
F14A C77 F14 127.7(7)
F15A C77 C73 115.6(5)
F15 C77 C73 114.6(5)
F13 C77 C73 114.4(3)
F13A C77 C73 110.9(6)
F14A C77 C73 110.4(3)
F14 C77 C73 110.1(3)
C75 C74 C73 117.82(15)
C74 C75 C76 121.41(15)
C74 C75 C78 118.98(15)
C76 C75 C78 119.59(15)
F16A C78 F17A 105.9(9)
F16A C78 F18A 106.0(8)
F17A C78 F18A 103.1(9)
F16A C78 F17 92.8(9)
F17A C78 F17 116.5(7)
F18A C78 F17 16.2(11)
F16A C78 F18 16.4(11)
F17A C78 F18 91.3(9)
F18A C78 F18 117.6(8)
F17 C78 F18 106.4(5)
F16A C78 F16 118.7(9)
F17A C78 F16 14.1(10)
F18A C78 F16 92.9(10)
F17 C78 F16 107.8(5)
F18 C78 F16 104.8(5)
F16A C78 C75 112.8(6)
F17A C78 C75 114.2(6)
F18A C78 C75 114.0(6)
F17 C78 C75 112.4(4)
F18 C78 C75 113.9(4)
F16 C78 C75 110.9(4)
C75 C76 C71 121.67(15)
C86 C81 C82 115.92(14)
C86 C81 B1 122.53(13)
C82 C81 B1 121.31(13)
C83 C82 C81 121.72(15)
C84 C83 C82 121.15(15)
C84 C83 C87 119.11(16)
C82 C83 C87 119.70(16)
F19 C87 F20 106.2(2)
F19 C87 F21 105.9(2)
F20 C87 F21 105.90(19)
F19 C87 C83 112.23(18)
F20 C87 C83 113.27(16)
F21 C87 C83 112.79(18)
C83 C84 C85 118.17(15)
C84 C85 C86 120.76(15)
C84 C85 C88 118.32(15)
C86 C85 C88 120.90(15)
F23 C88 F24 107.23(16)
F23 C88 F22 105.65(14)
F24 C88 F22 105.25(15)
F23 C88 C85 113.10(14)
F24 C88 C85 112.15(14)
F22 C88 C85 112.88(15)
C85 C86 C81 122.26(15)
C92 C91 C96 115.72(14)
C92 C91 B1 122.83(13)
C96 C91 B1 121.37(13)
C93 C92 C91 122.21(14)
C94 C93 C92 120.90(14)
C94 C93 C97 119.80(14)
C92 C93 C97 119.29(14)
F25 C97 F26 106.91(14)
F25 C97 F27 106.06(14)
F26 C97 F27 105.91(13)
F25 C97 C93 112.82(14)
F26 C97 C93 112.50(14)
F27 C97 C93 112.14(14)
C93 C94 C95 117.98(14)
C96 C95 C94 121.20(14)
C96 C95 C98 121.19(15)
C94 C95 C98 117.55(14)
F28 C98 F29 106.80(15)
F28 C98 F30 107.07(14)
F29 C98 F30 105.70(14)
F28 C98 C95 113.11(14)
F29 C98 C95 111.73(14)
F30 C98 C95 111.97(15)
C95 C96 C91 121.87(14)

loop_
_geom_bond_atom_site_label_1
_geom_bond_atom_site_label_2
_geom_bond_distance
C1 C2 1.524(2)
C1 Mo1 1.9227(16)
C2 C3 1.529(2)
C2 C5 1.544(2)
C2 C4 1.549(2)
C5 C10 1.393(3)
C5 C6 1.402(2)
C6 C7 1.387(3)
C7 C8 1.379(4)
C8 C9 1.385(3)
C9 C10 1.394(3)
Mo1 N1 1.7514(14)
Mo1 O1 2.0218(11)
Mo1 O3 2.1495(11)
Mo1 O4 2.1527(11)
Mo1 O2 2.4398(13)
N1 C11 1.400(2)
C11 C16 1.418(2)
C11 C12 1.422(2)
C12 C13 1.392(2)
C12 C121 1.514(2)
C121 C123 1.533(3)
C121 C122 1.538(3)
C13 C14 1.384(3)
C14 C15 1.385(3)
C15 C16 1.396(2)
C16 C161 1.514(2)
C161 C163 1.528(3)
C161 C162 1.531(3)
O2 C21 1.456(2)
O2 C24 1.458(2)
C21 C22A 1.474(5)
C21 C22 1.540(4)
C22 C23 1.533(7)
C23 C24 1.479(6)
C22A C23A 1.635(9)
C23A C24 1.486(7)
O3 C31 1.470(2)
O3 C34 1.472(2)
C31 C32 1.518(3)
C32 C33 1.516(3)
C33 C34 1.512(3)
O4 C41 1.462(2)
O4 C44 1.465(2)
C41 C42A 1.523(5)
C41 C42 1.552(5)
C42 C43 1.532(6)
C43 C44 1.519(4)
C42A C43A 1.528(7)
C43A C44 1.561(4)
O1 C51 1.370(2)
C51 C53A 1.483(7)
C51 C52 1.520(3)
C51 C53 1.539(3)
C51 C54 1.553(3)
C51 C54A 1.581(7)
C51 C52A 1.586(7)
C52 F3 1.334(3)
C52 F1 1.335(2)
C52 F2 1.339(3)
C53 F4 1.338(3)
C53 F5 1.338(3)
C53 F6 1.347(5)
C52A F3A 1.335(9)
C52A F2A 1.340(10)
C52A F1A 1.348(8)
C53A F5A 1.321(8)
C53A F4A 1.335(8)
C53A F6A 1.341(9)
B1 C91 1.638(2)
B1 C61 1.640(2)
B1 C81 1.641(2)
B1 C71 1.644(2)
C61 C62 1.403(2)
C61 C66 1.405(2)
C62 C63 1.391(2)
C63 C64 1.393(2)
C63 C67 1.493(2)
C67 F8A 1.187(9)
C67 F7 1.305(4)
C67 F8 1.318(6)
C67 F7A 1.329(11)
C67 F9 1.410(4)
C67 F9A 1.451(10)
C64 C65 1.387(2)
C65 C66 1.391(2)
C65 C68 1.500(2)
C68 F12 1.326(2)
C68 F10 1.336(2)
C68 F11 1.336(2)
C71 C76 1.401(2)
C71 C72 1.406(2)
C72 C73 1.387(2)
C73 C74 1.394(2)
C73 C77 1.494(2)
C77 F15A 1.247(8)
C77 F15 1.305(8)
C77 F13 1.336(5)
C77 F13A 1.350(8)
C77 F14A 1.371(8)
C77 F14 1.391(5)
C74 C75 1.381(2)
C75 C76 1.398(2)
C75 C78 1.498(2)
C78 F16A 1.299(8)
C78 F17A 1.311(8)
C78 F18A 1.315(8)
C78 F17 1.317(5)
C78 F18 1.326(5)
C78 F16 1.327(6)
C81 C86 1.404(2)
C81 C82 1.405(2)
C82 C83 1.397(2)
C83 C84 1.383(2)
C83 C87 1.502(2)
C87 F19 1.310(3)
C87 F20 1.315(2)
C87 F21 1.319(3)
C84 C85 1.389(2)
C85 C86 1.391(2)
C85 C88 1.499(2)
C88 F23 1.334(2)
C88 F24 1.336(2)
C88 F22 1.338(2)
C91 C92 1.403(2)
C91 C96 1.407(2)
C92 C93 1.397(2)
C93 C94 1.380(2)
C93 C97 1.501(2)
C97 F25 1.338(2)
C97 F26 1.3439(19)
C97 F27 1.346(2)
C94 C95 1.394(2)
C95 C96 1.388(2)
C95 C98 1.495(2)
C98 F28 1.338(2)
C98 F29 1.345(2)
C98 F30 1.346(2)
